data_7211121
loop_
_publ_author_name
'Chen, Fei'
'Wang, Congzhi'
'Shi, Weiqun'
'Zhang, Miao'
'Liu, Caiming'
'Zhao, Yuliang'
'Chai, Zhifang'

_publ_section_title
;
 Two new uranyl fluoride complexes with UVI&#xE001;O--alkali (Na, Cs)
 interactions: Experimental and theoretical studies
;
_journal_issue 39
_journal_name_full CrystEngComm
_journal_page_first 8041
_journal_paper_doi 10.1039/c3ce41261j
_journal_volume 15
_journal_year 2013
_chemical_formula_moiety 'F5 O4 U2, Cs'
_chemical_formula_sum 'Cs F5 O4 U2'
_chemical_formula_weight 767.97
_chemical_name_systematic
; 
 ? 
;
_space_group_IT_number 63
_symmetry_cell_setting orthorhombic
_symmetry_space_group_name_Hall '-C 2c 2'
_symmetry_space_group_name_H-M 'C m c m'
_atom_sites_solution_hydrogens none
_atom_sites_solution_primary direct
_atom_sites_solution_secondary difmap
_audit_creation_method SHELXL-97
_cell_angle_alpha 90.00
_cell_angle_beta 90.00
_cell_angle_gamma 90.00
_cell_formula_units_Z 8
_cell_length_a 12.1485(12)
_cell_length_b 11.8621(13)
_cell_length_c 12.3655(12)
_cell_measurement_temperature 293(2)
_cell_volume 1782.0(3)
_computing_structure_refinement 'SHELXL-97 (Sheldrick, 1997)'
_computing_structure_solution 'SHELXS-97 (Sheldrick, 1990)'
_diffrn_ambient_temperature 293(2)
_diffrn_measured_fraction_theta_full 0.999
_diffrn_measured_fraction_theta_max 0.999
_diffrn_radiation_monochromator graphite
_diffrn_radiation_source 'fine-focus sealed tube'
_diffrn_radiation_type MoK\a
_diffrn_radiation_wavelength 0.71073
_diffrn_reflns_av_R_equivalents 0.0567
_diffrn_reflns_av_sigmaI/netI 0.0366
_diffrn_reflns_limit_h_max 15
_diffrn_reflns_limit_h_min -9
_diffrn_reflns_limit_k_max 14
_diffrn_reflns_limit_k_min -14
_diffrn_reflns_limit_l_max 15
_diffrn_reflns_limit_l_min -13
_diffrn_reflns_number 5789
_diffrn_reflns_theta_full 26.09
_diffrn_reflns_theta_max 26.09
_diffrn_reflns_theta_min 2.40
_exptl_absorpt_coefficient_mu 40.391
_exptl_crystal_density_diffrn 5.725
_exptl_crystal_density_method 'not measured'
_exptl_crystal_F_000 2528
_refine_diff_density_max 3.164
_refine_diff_density_min -1.761
_refine_diff_density_rms 0.389
_refine_ls_extinction_coef 0.00062(4)
_refine_ls_extinction_expression Fc^*^=kFc[1+0.001xFc^2^\l^3^/sin(2\q)]^-1/4^
_refine_ls_extinction_method SHELXL
_refine_ls_goodness_of_fit_ref 1.006
_refine_ls_hydrogen_treatment none
_refine_ls_matrix_type full
_refine_ls_number_parameters 69
_refine_ls_number_reflns 976
_refine_ls_number_restraints 12
_refine_ls_restrained_S_all 1.013
_refine_ls_R_factor_all 0.0306
_refine_ls_R_factor_gt 0.0273
_refine_ls_shift/su_max 0.001
_refine_ls_shift/su_mean 0.000
_refine_ls_structure_factor_coef Fsqd
_refine_ls_weighting_details 'calc w=1/[\s^2^(Fo^2^)+(0.0400P)^2^+38.0000P] where P=(Fo^2^+2Fc^2^)/3'
_refine_ls_weighting_scheme calc
_refine_ls_wR_factor_gt 0.0701
_refine_ls_wR_factor_ref 0.0719
_reflns_number_gt 887
_reflns_number_total 976
_reflns_threshold_expression >2sigma(I)
_cod_data_source_file c3ce41261j.txt
_cod_data_source_block x
_cod_depositor_comments
;
The following automatic conversions were performed:

'_symmetry_cell_setting' value 'Orthorhombic' changed to
'orthorhombic' according to
/home/saulius/struct/CIF-dictionaries/cif_core.dic dictionary named
'cif_core.dic' version 2.4.2 from 2011-04-26.

Automatic conversion script
Id: cif_fix_values 1891 2012-01-12 08:04:46Z andrius 
;
_cod_database_code 7211121

loop_
_symmetry_equiv_pos_as_xyz
'x, y, z'
'-x, -y, z+1/2'
'-x, y, -z+1/2'
'x, -y, -z'
'x+1/2, y+1/2, z'
'-x+1/2, -y+1/2, z+1/2'
'-x+1/2, y+1/2, -z+1/2'
'x+1/2, -y+1/2, -z'
'-x, -y, -z'
'x, y, -z-1/2'
'x, -y, z-1/2'
'-x, y, z'
'-x+1/2, -y+1/2, -z'
'x+1/2, y+1/2, -z-1/2'
'x+1/2, -y+1/2, z-1/2'
'-x+1/2, y+1/2, z'

loop_
_atom_site_label
_atom_site_type_symbol
_atom_site_fract_x
_atom_site_fract_y
_atom_site_fract_z
_atom_site_U_iso_or_equiv
_atom_site_adp_type
_atom_site_occupancy
_atom_site_symmetry_multiplicity
_atom_site_calc_flag
_atom_site_refinement_flags
Cs1 Cs 0.27237(8) 0.0000 0.5000 0.0226(3) Uani 1 2 d S
U2 U 0.0000 0.22326(4) 0.57102(4) 0.00637(18) Uani 1 2 d S
U1 U 0.17846(4) 0.22427(4) 0.2500 0.00900(19) Uani 1 2 d S
F1 F 0.0000 0.1687(9) 0.2500 0.015(2) Uani 1 4 d S
F2 F 0.1798(5) 0.2285(6) 0.6335(5) 0.0310(17) Uani 1 1 d U
F3 F 0.1192(5) 0.1998(6) 0.4273(4) 0.0205(13) Uani 1 1 d .
F4 F 0.0000 0.2647(9) 0.7500 0.018(2) Uani 1 4 d SU
O3 O 0.0000 0.0785(8) 0.5949(8) 0.023(2) Uani 1 2 d S
O1 O 0.2242(9) 0.0830(9) 0.2500 0.023(2) Uani 1 2 d S
O8 O 0.0000 0.3704(8) 0.5441(8) 0.023(2) Uani 1 2 d S
O2 O 0.1352(10) 0.3658(8) 0.2500 0.027(2) Uani 1 2 d S

loop_
_atom_site_aniso_label
_atom_site_aniso_U_11
_atom_site_aniso_U_22
_atom_site_aniso_U_33
_atom_site_aniso_U_23
_atom_site_aniso_U_13
_atom_site_aniso_U_12
Cs1 0.0287(5) 0.0156(4) 0.0235(5) 0.0095(4) 0.000 0.000
U2 0.0074(3) 0.0109(3) 0.0008(3) 0.00005(15) 0.000 0.000
U1 0.0057(3) 0.0196(3) 0.0016(3) 0.000 0.000 0.00088(18)
F1 0.014(5) 0.019(6) 0.012(5) 0.000 0.000 0.000
F2 0.016(3) 0.069(5) 0.008(3) -0.003(3) -0.003(2) -0.012(3)
F3 0.010(3) 0.046(4) 0.005(3) -0.001(2) -0.003(2) -0.006(3)
F4 0.024(6) 0.025(5) 0.005(5) 0.000 0.000 0.000
O3 0.039(6) 0.014(5) 0.015(5) -0.002(4) 0.000 0.000
O1 0.027(6) 0.030(6) 0.012(5) 0.000 0.000 0.015(5)
O8 0.037(6) 0.012(5) 0.020(5) 0.007(4) 0.000 0.000
O2 0.040(7) 0.014(5) 0.028(6) 0.000 0.000 -0.002(5)

loop_
_atom_type_symbol
_atom_type_description
_atom_type_scat_dispersion_real
_atom_type_scat_dispersion_imag
_atom_type_scat_source
O O 0.0106 0.0060 'International Tables Vol C Tables 4.2.6.8 and 6.1.1.4'
F F 0.0171 0.0103 'International Tables Vol C Tables 4.2.6.8 and 6.1.1.4'
Cs Cs -0.3680 2.1192 'International Tables Vol C Tables 4.2.6.8 and 6.1.1.4'
U U -9.6767 9.6646 'International Tables Vol C Tables 4.2.6.8 and 6.1.1.4'

loop_
_geom_angle_atom_site_label_1
_geom_angle_atom_site_label_2
_geom_angle_atom_site_label_3
_geom_angle
_geom_angle_site_symmetry_1
_geom_angle_site_symmetry_3
F3 Cs1 F3 107.4(2) 4_556 .
F3 Cs1 O8 156.82(18) 4_556 13_556
F3 Cs1 O8 95.75(18) . 13_556
F3 Cs1 O8 95.75(18) 4_556 5_545
F3 Cs1 O8 156.82(18) . 5_545
O8 Cs1 O8 61.1(3) 13_556 5_545
F3 Cs1 O1 112.8(2) 4_556 .
F3 Cs1 O1 53.27(18) . .
O8 Cs1 O1 81.4(2) 13_556 .
O8 Cs1 O1 117.1(2) 5_545 .
F3 Cs1 O1 53.27(18) 4_556 11_556
F3 Cs1 O1 112.8(2) . 11_556
O8 Cs1 O1 117.1(2) 13_556 11_556
O8 Cs1 O1 81.4(2) 5_545 11_556
O1 Cs1 O1 159.6(4) . 11_556
F3 Cs1 F2 48.37(15) 4_556 4_556
F3 Cs1 F2 105.59(16) . 4_556
O8 Cs1 F2 126.2(2) 13_556 4_556
O8 Cs1 F2 89.2(2) 5_545 4_556
O1 Cs1 F2 73.8(2) . 4_556
O1 Cs1 F2 99.2(2) 11_556 4_556
F3 Cs1 F2 105.59(16) 4_556 .
F3 Cs1 F2 48.37(15) . .
O8 Cs1 F2 89.2(2) 13_556 .
O8 Cs1 F2 126.2(2) 5_545 .
O1 Cs1 F2 99.2(2) . .
O1 Cs1 F2 73.8(2) 11_556 .
F2 Cs1 F2 141.0(2) 4_556 .
F3 Cs1 O3 50.20(18) 4_556 9_556
F3 Cs1 O3 64.01(18) . 9_556
O8 Cs1 O3 148.5(2) 13_556 9_556
O8 Cs1 O3 135.8(2) 5_545 9_556
O1 Cs1 O3 67.2(2) . 9_556
O1 Cs1 O3 93.7(2) 11_556 9_556
F2 Cs1 O3 47.99(17) 4_556 9_556
F2 Cs1 O3 93.46(17) . 9_556
F3 Cs1 O3 64.01(18) 4_556 .
F3 Cs1 O3 50.20(18) . .
O8 Cs1 O3 135.8(2) 13_556 .
O8 Cs1 O3 148.5(2) 5_545 .
O1 Cs1 O3 93.7(2) . .
O1 Cs1 O3 67.2(2) 11_556 .
F2 Cs1 O3 93.46(17) 4_556 .
F2 Cs1 O3 47.99(17) . .
O3 Cs1 O3 48.7(3) 9_556 .
F3 Cs1 O2 105.56(17) 4_556 13_556
F3 Cs1 O2 95.48(19) . 13_556
O8 Cs1 O2 70.8(3) 13_556 13_556
O8 Cs1 O2 78.5(2) 5_545 13_556
O1 Cs1 O2 135.9(2) . 13_556
O1 Cs1 O2 52.5(2) 11_556 13_556
F2 Cs1 O2 150.24(18) 4_556 13_556
F2 Cs1 O2 48.5(2) . 13_556
O3 Cs1 O2 131.7(2) 9_556 13_556
O3 Cs1 O2 84.0(2) . 13_556
F3 Cs1 O2 95.48(19) 4_556 7_545
F3 Cs1 O2 105.56(17) . 7_545
O8 Cs1 O2 78.5(2) 13_556 7_545
O8 Cs1 O2 70.8(3) 5_545 7_545
O1 Cs1 O2 52.5(2) . 7_545
O1 Cs1 O2 135.9(2) 11_556 7_545
F2 Cs1 O2 48.5(2) 4_556 7_545
F2 Cs1 O2 150.24(18) . 7_545
O3 Cs1 O2 84.0(2) 9_556 7_545
O3 Cs1 O2 131.7(2) . 7_545
O2 Cs1 O2 144.2(4) 13_556 7_545
O3 U2 O8 179.0(4) . .
O3 U2 F4 92.8(4) . .
O8 U2 F4 88.3(4) . .
O3 U2 F3 90.7(3) . 12
O8 U2 F3 88.5(3) . 12
F4 U2 F3 141.03(14) . 12
O3 U2 F3 90.7(3) . .
O8 U2 F3 88.5(3) . .
F4 U2 F3 141.03(14) . .
F3 U2 F3 77.7(3) 12 .
O3 U2 F2 88.3(2) . .
O8 U2 F2 92.1(2) . .
F4 U2 F2 70.66(17) . .
F3 U2 F2 148.3(2) 12 .
F3 U2 F2 70.7(2) . .
O3 U2 F2 88.3(2) . 12
O8 U2 F2 92.1(2) . 12
F4 U2 F2 70.66(17) . 12
F3 U2 F2 70.7(2) 12 12
F3 U2 F2 148.3(2) . 12
F2 U2 F2 140.9(3) . 12
O3 U2 Cs1 55.34(12) . 9_556
O8 U2 Cs1 124.27(13) . 9_556
F4 U2 Cs1 109.30(16) . 9_556
F3 U2 Cs1 44.81(16) 12 9_556
F3 U2 Cs1 104.44(15) . 9_556
F2 U2 Cs1 143.56(18) . 9_556
F2 U2 Cs1 50.47(18) 12 9_556
O3 U2 Cs1 55.34(12) . .
O8 U2 Cs1 124.27(13) . .
F4 U2 Cs1 109.30(16) . .
F3 U2 Cs1 104.44(15) 12 .
F3 U2 Cs1 44.81(16) . .
F2 U2 Cs1 50.47(18) . .
F2 U2 Cs1 143.56(18) 12 .
Cs1 U2 Cs1 99.72(2) 9_556 .
O3 U2 Cs1 140.57(4) . 13_556
O8 U2 Cs1 39.33(3) . 13_556
F4 U2 Cs1 91.9(2) . 13_556
F3 U2 Cs1 109.39(16) 12 13_556
F3 U2 Cs1 62.64(16) . 13_556
F2 U2 Cs1 56.77(17) . 13_556
F2 U2 Cs1 129.91(18) 12 13_556
Cs1 U2 Cs1 154.202(13) 9_556 13_556
Cs1 U2 Cs1 86.288(9) . 13_556
O3 U2 Cs1 140.57(4) . 5_455
O8 U2 Cs1 39.33(3) . 5_455
F4 U2 Cs1 91.9(2) . 5_455
F3 U2 Cs1 62.64(16) 12 5_455
F3 U2 Cs1 109.39(16) . 5_455
F2 U2 Cs1 129.91(18) . 5_455
F2 U2 Cs1 56.77(17) 12 5_455
Cs1 U2 Cs1 86.288(9) 9_556 5_455
Cs1 U2 Cs1 154.201(13) . 5_455
Cs1 U2 Cs1 78.28(2) 13_556 5_455
O2 U1 O1 179.0(5) . .
O2 U1 F1 89.6(5) . .
O1 U1 F1 91.4(4) . .
O2 U1 F2 89.5(3) . 13_556
O1 U1 F2 89.7(3) . 13_556
F1 U1 F2 141.49(17) . 13_556
O2 U1 F2 89.5(3) . 6_554
O1 U1 F2 89.7(3) . 6_554
F1 U1 F2 141.49(17) . 6_554
F2 U1 F2 77.0(3) 13_556 6_554
O2 U1 F3 91.5(2) . 10_556
O1 U1 F3 88.8(2) . 10_556
F1 U1 F3 70.58(14) . 10_556
F2 U1 F3 147.9(2) 13_556 10_556
F2 U1 F3 71.0(2) 6_554 10_556
O2 U1 F3 91.5(2) . .
O1 U1 F3 88.8(2) . .
F1 U1 F3 70.58(14) . .
F2 U1 F3 71.0(2) 13_556 .
F2 U1 F3 147.9(2) 6_554 .
F3 U1 F3 141.0(3) 10_556 .
O2 U1 Cs1 132.84(4) . 10_556
O1 U1 Cs1 47.07(3) . 10_556
F1 U1 Cs1 94.29(18) . 10_556
F2 U1 Cs1 113.96(18) 13_556 10_556
F2 U1 Cs1 59.82(17) 6_554 10_556
F3 U1 Cs1 46.90(16) 10_556 10_556
F3 U1 Cs1 133.86(16) . 10_556
O2 U1 Cs1 132.84(4) . .
O1 U1 Cs1 47.07(3) . .
F1 U1 Cs1 94.29(18) . .
F2 U1 Cs1 59.82(17) 13_556 .
F2 U1 Cs1 113.96(18) 6_554 .
F3 U1 Cs1 133.86(16) 10_556 .
F3 U1 Cs1 46.90(16) . .
Cs1 U1 Cs1 93.764(14) 10_556 .
O2 U1 Cs1 49.59(17) . 13_556
O1 U1 Cs1 129.97(16) . 13_556
F1 U1 Cs1 109.61(18) . 13_556
F2 U1 Cs1 45.87(18) 13_556 13_556
F2 U1 Cs1 98.71(17) 6_554 13_556
F3 U1 Cs1 140.59(16) 10_556 13_556
F3 U1 Cs1 59.26(16) . 13_556
Cs1 U1 Cs1 156.086(12) 10_556 13_556
Cs1 U1 Cs1 85.415(9) . 13_556
O2 U1 Cs1 49.59(17) . 6_554
O1 U1 Cs1 129.97(16) . 6_554
F1 U1 Cs1 109.61(18) . 6_554
F2 U1 Cs1 98.71(17) 13_556 6_554
F2 U1 Cs1 45.87(18) 6_554 6_554
F3 U1 Cs1 59.26(16) 10_556 6_554
F3 U1 Cs1 140.59(16) . 6_554
Cs1 U1 Cs1 85.415(9) 10_556 6_554
Cs1 U1 Cs1 156.086(12) . 6_554
Cs1 U1 Cs1 85.833(12) 13_556 6_554
U1 F1 U1 146.2(5) . 3
U1 F2 U2 156.3(3) 13_556 .
U1 F2 Cs1 104.6(2) 13_556 .
U2 F2 Cs1 97.5(2) . .
U1 F2 Cs1 87.10(19) 13_556 13_556
U2 F2 Cs1 91.3(2) . 13_556
Cs1 F2 Cs1 115.69(19) . 13_556
U2 F3 U1 154.7(3) . .
U2 F3 Cs1 104.0(2) . .
U1 F3 Cs1 100.4(2) . .
U2 F4 U2 155.0(5) . 10_557
U2 O3 Cs1 101.4(2) . 9_556
U2 O3 Cs1 101.4(2) . .
Cs1 O3 Cs1 131.3(3) 9_556 .
U1 O1 Cs1 109.83(17) . 10_556
U1 O1 Cs1 109.83(17) . .
Cs1 O1 Cs1 139.4(3) 10_556 .
U2 O8 Cs1 120.15(15) . 5_455
U2 O8 Cs1 120.15(15) . 13_556
Cs1 O8 Cs1 118.9(3) 5_455 13_556
U1 O2 Cs1 108.9(3) . 13_556
U1 O2 Cs1 108.9(3) . 6_554
Cs1 O2 Cs1 115.6(3) 13_556 6_554

loop_
_geom_bond_atom_site_label_1
_geom_bond_atom_site_label_2
_geom_bond_distance
_geom_bond_site_symmetry_2
Cs1 F3 3.144(6) 4_556
Cs1 F3 3.144(6) .
Cs1 O8 3.211(5) 13_556
Cs1 O8 3.211(5) 5_545
Cs1 O1 3.297(3) .
Cs1 O1 3.297(3) 11_556
Cs1 F2 3.367(7) 4_556
Cs1 F2 3.367(7) .
Cs1 O3 3.632(4) 9_556
Cs1 O3 3.632(4) .
Cs1 O2 3.654(5) 13_556
Cs1 O2 3.654(5) 7_545
U2 O3 1.742(9) .
U2 O8 1.776(9) .
U2 F4 2.267(2) .
U2 F3 2.309(5) 12
U2 F3 2.309(5) .
U2 F2 2.317(6) .
U2 F2 2.317(6) 12
U2 Cs1 4.3283(8) 9_556
U2 Cs1 4.3811(8) 13_556
U2 Cs1 4.3811(8) 5_455
U1 O2 1.759(10) .
U1 O1 1.766(10) .
U1 F1 2.266(3) .
U1 F2 2.314(6) 13_556
U1 F2 2.314(6) 6_554
U1 F3 2.326(5) 10_556
U1 F3 2.326(5) .
U1 Cs1 4.2351(5) 10_556
U1 Cs1 4.5399(5) 13_556
U1 Cs1 4.5399(5) 6_554
F1 U1 2.266(3) 3
F2 U1 2.314(6) 13_556
F2 Cs1 3.666(7) 13_556
F4 U2 2.267(2) 10_557
O3 Cs1 3.632(4) 9_556
O1 Cs1 3.297(3) 10_556
O8 Cs1 3.211(5) 5_455
O8 Cs1 3.211(5) 13_556
O2 Cs1 3.654(5) 13_556
O2 Cs1 3.654(5) 6_554
